data_7720573
loop_
_publ_author_name
'de Vere-Tucker, Matthew'
'Squire, Imogen'
'Tritto, Michelangelo'
'Anandkar, Rohil'
'Syeda, Tayyibah'
'Uthayan, Divia'
'Aguila, Gabrielle'
'Silva de Moraes, Lygia'
'Bakewell, Clare'

_publ_section_title
;
 Amidines: a deeper look at the archetypal pro-ligand.
;
_journal_issue 12
_journal_name_full 'Dalton transactions (Cambridge, England : 2003)'
_journal_page_first 4977
_journal_page_last 4987
_journal_paper_doi 10.1039/d6dt00276e
_journal_volume 55
_journal_year 2026
_chemical_formula_moiety 'C64 H80 Al2 F6 N4, 2(C7 H8)'
_chemical_formula_sum 'C78 H96 Al2 F6 N4'
_chemical_formula_weight 1257.54
_chemical_properties_physical Air-sensitive,Moisture-sensitive
_space_group_crystal_system monoclinic
_space_group_IT_number 13
_space_group_name_Hall '-P 2yc'
_space_group_name_H-M_alt 'P 1 2/c 1'
_atom_sites_solution_hydrogens mixed
_atom_sites_solution_primary dual
_audit_creation_date 2025-12-08
_audit_creation_method
;
Olex2 1.5
(compiled 2025.07.13 svn.rb7424aed for OlexSys, GUI svn.r7314)
;
_audit_update_record
;
2026-01-30 deposited with the CCDC.	2026-03-03 downloaded from the CCDC.
;
_cell_angle_alpha 90
_cell_angle_beta 92.516(2)
_cell_angle_gamma 90
_cell_formula_units_Z 2
_cell_length_a 11.1717(2)
_cell_length_b 15.5948(2)
_cell_length_c 20.5002(4)
_cell_measurement_reflns_used 11638
_cell_measurement_temperature 100.00(10)
_cell_measurement_theta_max 75.8620
_cell_measurement_theta_min 3.5410
_cell_volume 3568.11(11)
_computing_cell_refinement 'CrysAlisPro 1.171.44.118a (Rigaku OD, 2025)'
_computing_data_collection 'CrysAlisPro system (CCD 44.127a 64-bit (release 27-10-2025))'
_computing_data_reduction 'CrysAlisPro 1.171.44.118a (Rigaku OD, 2025)'
_computing_molecular_graphics 'Olex2 1.5 (Dolomanov et al., 2009)'
_computing_publication_material 'Olex2 1.5 (Dolomanov et al., 2009)'
_computing_structure_refinement 'XL  (Sheldrick, 2008)'
_computing_structure_solution 'SHELXT 2018/2 (Sheldrick, 2018)'
_diffrn_ambient_environment N~2~
_diffrn_ambient_temperature 100.00(10)
_diffrn_detector 'Hybrid Pixel Array Detector'
_diffrn_detector_area_resol_mean 10.0000
_diffrn_detector_type 'HyPix-Arc 100'
_diffrn_measured_fraction_theta_full 0.996
_diffrn_measured_fraction_theta_max 0.981
_diffrn_measurement_details
;
List of Runs (angles in degrees, time in seconds):

  # Type    Start    End  Width  t~exp~   \w     \q     \k     \f   Frames
#--------------------------------------------------------------------------
  1  \w    -27.00  58.00   0.50    1.20    --   49.49 -49.00  33.00  170
  2  \w     41.00 126.00   0.50    1.20    --   49.49  49.00-179.00  170
  3  \w    -52.00  26.00   0.50    1.20    --  -51.24  49.00-179.00  156
  4  \w   -165.00 -79.00   0.50    1.20    --  -87.86 -49.00  33.00  172
  5  \w    -52.00 -11.00   0.50    1.20    --  -87.86  49.00-179.00   82
  6  \w     87.00 173.00   0.50    1.20    --   95.64  49.00-179.00  172
  7  \w     19.00  58.00   0.50    1.20    --   95.64 -49.00  33.00   78
  8  \w   -125.00 -78.00   0.50    1.20    --  -51.24-125.00 120.00   94
  9  \w     26.00  52.00   0.50    1.20    --   56.00  76.00-141.79   52
 10  \w     26.00  52.00   0.50    1.20    --   56.00  78.00 148.92   52
 11  \w    -68.00 -13.00   0.50    1.20    --  -87.86  61.00   0.00  110
 12  \w     18.00  54.00   0.50    1.20    --   95.64 -45.00-150.00   72
 13  \w     18.00  54.00   0.50    1.20    --   95.64 -45.00 -60.00   72
 14  \w     18.00  54.00   0.50    1.20    --   95.64 -45.00  90.00   72
 15  \w     18.00  54.00   0.50    1.20    --   95.64 -45.00 -90.00   72
 16  \w     18.00  54.00   0.50    1.20    --   95.64 -45.00-120.00   72
 17  \w     18.00  54.00   0.50    1.20    --   95.64 -45.00-180.00   72
 18  \w    142.00 169.00   0.50    1.20    --  101.75  -4.00 -19.57   54
 19  \w     33.00 110.00   0.50    1.20    --  101.75 -85.00 127.30  154
 20  \w     62.00 175.00   0.50    1.20    --  101.75  15.00  21.93  226
 21  \w    125.00 175.00   0.50    1.20    --  101.75  15.00  21.93  100
 22  \w     38.00  69.00   0.50    1.20    --  101.75 -76.00 159.26   62
 23  \w    128.00 173.00   0.50    1.20    --  101.75   9.00 -24.87   90
 24  \w     46.00 106.00   0.50    1.20    --  101.75 -84.00-121.93  120
 25  \w     46.00  82.00   0.50    1.20    --  101.75   9.00 -24.87   72
 26  \w     34.00  78.00   0.50    1.20    --  101.75 -77.00-157.18   88
 27  \w     34.00 104.00   0.50    1.20    --  101.75 -78.00  22.87  140
 28  \w     36.00 100.00   0.50    1.20    --  101.75 -75.00 -40.88  128
 29  \w     64.00  90.00   0.50    1.20    --  101.75 -75.00  70.93   52
 30  \w     32.00  60.00   0.50    1.20    --  101.75 -75.00  70.93   56
 31  \w     33.00  77.00   0.50    1.20    --  101.75 -77.00 -57.33   88
 32  \w     77.00 103.00   0.50    1.20    --  101.75  15.00  62.44   52
 33  \w    130.00 156.00   0.50    1.20    --  101.75  15.00  62.44   52
 34  \w     35.00  61.00   0.50    1.20    --  101.75 -75.00-108.52   52
 35  \w     71.00 105.00   0.50    1.20    --  101.75 -90.00  -5.19   68
 36  \w     41.00  98.00   0.50    1.20    --  101.75 -86.00-165.25  114
;
_diffrn_measurement_device 'four-circle diffractometer'
_diffrn_measurement_device_type 'XtaLAB Synergy R, DW system, HyPix-Arc 100'
_diffrn_measurement_method '\w scans'
_diffrn_orient_matrix_type 'CrysAlisPro convention (1999,Acta A55,543-557)'
_diffrn_orient_matrix_UB_11 0.1130791000
_diffrn_orient_matrix_UB_12 -0.0548441000
_diffrn_orient_matrix_UB_13 0.0129225000
_diffrn_orient_matrix_UB_21 0.0710653000
_diffrn_orient_matrix_UB_22 0.0604779000
_diffrn_orient_matrix_UB_23 -0.0434647000
_diffrn_orient_matrix_UB_31 0.0345541000
_diffrn_orient_matrix_UB_32 0.0555843000
_diffrn_orient_matrix_UB_33 0.0600866000
_diffrn_radiation_monochromator mirror
_diffrn_radiation_probe x-ray
_diffrn_radiation_type 'Cu K\a'
_diffrn_radiation_wavelength 1.54184
_diffrn_reflns_av_R_equivalents 0.0575
_diffrn_reflns_av_unetI/netI 0.0350
_diffrn_reflns_Laue_measured_fraction_full 0.996
_diffrn_reflns_Laue_measured_fraction_max 0.981
_diffrn_reflns_limit_h_max 13
_diffrn_reflns_limit_h_min -13
_diffrn_reflns_limit_k_max 19
_diffrn_reflns_limit_k_min -18
_diffrn_reflns_limit_l_max 25
_diffrn_reflns_limit_l_min -22
_diffrn_reflns_number 40309
_diffrn_reflns_point_group_measured_fraction_full 0.996
_diffrn_reflns_point_group_measured_fraction_max 0.981
_diffrn_reflns_theta_full 67.684
_diffrn_reflns_theta_max 76.074
_diffrn_reflns_theta_min 2.834
_diffrn_source 'Rotating-anode X-ray tube'
_diffrn_source_type 'Rigaku (Cu) X-ray Source'
_exptl_absorpt_coefficient_mu 0.852
_exptl_absorpt_correction_T_max 1.000
_exptl_absorpt_correction_T_min 0.742
_exptl_absorpt_correction_type gaussian
_exptl_absorpt_process_details
;
CrysAlisPro 1.171.44.118a (Rigaku Oxford Diffraction, 2025)
Numerical absorption correction based on gaussian integration over
a multifaceted crystal model
Empirical absorption correction using spherical harmonics,
implemented in SCALE3 ABSPACK scaling algorithm.
;
_exptl_crystal_colour 'clear colourless'
_exptl_crystal_colour_lustre clear
_exptl_crystal_colour_primary colourless
_exptl_crystal_density_diffrn 1.170
_exptl_crystal_description trapezoid
_exptl_crystal_F_000 1344
_exptl_crystal_recrystallization_method 'Re-crystallisation from solvent: toluene'
_exptl_crystal_size_max 0.21
_exptl_crystal_size_mid 0.08
_exptl_crystal_size_min 0.03
_refine_diff_density_max 0.427
_refine_diff_density_min -0.502
_refine_diff_density_rms 0.102
_refine_ls_extinction_method none
_refine_ls_goodness_of_fit_ref 1.245
_refine_ls_hydrogen_treatment mixed
_refine_ls_matrix_type full
_refine_ls_number_parameters 487
_refine_ls_number_reflns 7315
_refine_ls_number_restraints 272
_refine_ls_restrained_S_all 1.224
_refine_ls_R_factor_all 0.1333
_refine_ls_R_factor_gt 0.1288
_refine_ls_shift/su_max 0.000
_refine_ls_shift/su_mean 0.000
_refine_ls_structure_factor_coef Fsqd
_refine_ls_weighting_details 'w=1/[\s^2^(Fo^2^)+26.8872P] where P=(Fo^2^+2Fc^2^)/3'
_refine_ls_weighting_scheme calc
_refine_ls_wR_factor_gt 0.2790
_refine_ls_wR_factor_ref 0.2807
_reflns_Friedel_coverage 0.000
_reflns_number_gt 6836
_reflns_number_total 7315
_reflns_threshold_expression 'I > 2\s(I)'
_cod_data_source_file d6dt00276e3.cif
_cod_data_source_block dippAmpCF3AlH2_6-Al
_cod_depositor_comments 'Adding full bibliography for 7720566--7720581.cif.'
_cod_database_code 7720573
_shelx_shelxl_version_number 2019/3
_chemical_oxdiff_formula 'C11 H10 N O'
_shelx_space_group_comment
;
The symmetry employed for this shelxl refinement is uniquely defined
by the following loop, which should always be used as a source of
symmetry information in preference to the above space-group names.
They are only intended as comments.
;
_cell_oxdiff_angle_alpha 90.017(2)
_cell_oxdiff_angle_beta 92.476(2)
_cell_oxdiff_angle_gamma 90.071(2)
_cell_oxdiff_length_a 11.1777(3)
_cell_oxdiff_length_b 15.5978(4)
_cell_oxdiff_length_c 20.4845(5)
_cell_oxdiff_measurement_reflns_used 11638
_cell_oxdiff_volume 3568.10(16)
_shelx_estimated_absorpt_t_max 0.975
_shelx_estimated_absorpt_t_min 0.841
_diffrn_oxdiff_digest_od_ed
;

;
_diffrn_oxdiff_measurement_exp_name exp_43_DVT-410_full_exp.par
_olex2_refinement_description
;
1. Restrained distances
 C46-C40
 1.51 with sigma of 0.02
 C40-C45 = C40-C41 = C44-C43
 1.39 with sigma of 0.02
 C45-C44 = C43-C42 = C42-C41
 1.38 with sigma of 0.02
 C39-C33
 1.51 with sigma of 0.02
 C33-C38 = C33-C34 = C37-C36
 1.39 with sigma of 0.02
 C38-C37 = C36-C35 = C35-C34
 1.38 with sigma of 0.02
 C46-C45 = C46-C41
 2.52 with sigma of 0.04
 C40-C44
 2.42 with sigma of 0.04
 C40-C42
 2.41 with sigma of 0.04
 C45-C43
 2.39 with sigma of 0.04
 C44-C42 = C43-C41
 2.4 with sigma of 0.04
 C39-C38 = C39-C34
 2.52 with sigma of 0.04
 C33-C37
 2.42 with sigma of 0.04
 C33-C35
 2.41 with sigma of 0.04
 C38-C36
 2.39 with sigma of 0.04
 C37-C35 = C36-C34
 2.4 with sigma of 0.04
 C40-C45 \\sim C45-C44 \\sim C44-C43 \\sim C43-C42 \\sim C42-C41 \\sim C41-C40
 with sigma of 0.02
 C40-C42 \\sim C40-C44 \\sim C41-C43 \\sim C45-C41 \\sim C44-C42 \\sim C45-C43
 with sigma of 0.04
 C46-C41 \\sim C46-C45
 with sigma of 0.04
 C33-C38 \\sim C38-C37 \\sim C37-C36 \\sim C36-C35 \\sim C35-C34 \\sim C34-C33
 with sigma of 0.02
 C33-C35 \\sim C33-C37 \\sim C34-C36 \\sim C38-C34 \\sim C37-C35 \\sim C38-C36
 with sigma of 0.04
 C39-C34 \\sim C39-C38
 with sigma of 0.04
2. Restrained planarity
 C46, C40, C45, C44, C43, C42, C41
 with sigma of 0.1
 C39, C33, C38, C37, C36, C35, C34
 with sigma of 0.1
3. Uiso/Uaniso restraints and constraints
C46 \\sim C40 \\sim C45 \\sim C44 \\sim C43 \\sim C42 \\sim C41: within 2A with
sigma of 0.04 and sigma for terminal atoms of 0.08 within 2A
C39 \\sim C33 \\sim C38 \\sim C37 \\sim C36 \\sim C35 \\sim C34: within 2A with
sigma of 0.04 and sigma for terminal atoms of 0.08 within 2A
4. Rigid body (RIGU) restrains
 C46, C40, C45, C44, C43, C42, C41
 with sigma for 1-2 distances of 0.004 and sigma for 1-3 distances of 0.004
 C39, C33, C38, C37, C36, C35, C34
 with sigma for 1-2 distances of 0.004 and sigma for 1-3 distances of 0.004
5. Others
 Fixed Sof: C46(0.5) H46A(0.5) H46B(0.5) H46C(0.5) C40(0.5) C45(0.5) H45(0.5)
 C44(0.5) H44(0.5) C43(0.5) H43(0.5) C42(0.5) H42(0.5) C41(0.5) H41(0.5)
 C39(0.5) H39A(0.5) H39B(0.5) H39C(0.5) C33(0.5) C38(0.5) H38(0.5) C37(0.5)
 H37(0.5) C36(0.5) H36(0.5) C35(0.5) H35(0.5) C34(0.5) H34(0.5)
6.a Ternary CH refined with riding coordinates:
 C18(H18), C30(H30), C27(H27), C15(H15)
6.b Aromatic/amide H refined with riding coordinates:
 C3(H3), C4(H4), C13(H13), C23(H23), C6(H6), C25(H25), C7(H7), C11(H11),
 C12(H12), C24(H24), C45(H45), C44(H44), C43(H43), C42(H42), C41(H41), C38(H38),
  C37(H37), C36(H36), C35(H35), C34(H34)
6.c Idealised Me refined as rotating group:
 C28(H28A,H28B,H28C), C20(H20A,H20B,H20C), C29(H29A,H29B,H29C), C19(H19A,H19B,
 H19C), C17(H17A,H17B,H17C), C31(H31A,H31B,H31C), C16(H16A,H16B,H16C), C32(H32A,
 H32B,H32C), C46(H46A,H46B,H46C), C39(H39A,H39B,H39C)
;
_olex2_submission_special_instructions 'No special instructions were received'
_oxdiff_exptl_absorpt_empirical_details
;
Empirical correction (ABSPACK) includes:
- Absorption correction using spherical harmonics
- Frame scaling
;
_oxdiff_exptl_absorpt_empirical_full_max 3.318
_oxdiff_exptl_absorpt_empirical_full_min 0.457

loop_
_space_group_symop_operation_xyz
'x, y, z'
'-x, y, -z+1/2'
'-x, -y, -z'
'x, -y, z-1/2'

loop_
_atom_site_label
_atom_site_type_symbol
_atom_site_fract_x
_atom_site_fract_y
_atom_site_fract_z
_atom_site_U_iso_or_equiv
_atom_site_adp_type
_atom_site_occupancy
_atom_site_site_symmetry_order
_atom_site_calc_flag
_atom_site_refinement_flags_posn
_atom_site_refinement_flags_adp
_atom_site_refinement_flags_occupancy
_atom_site_disorder_assembly
_atom_site_disorder_group
Al1 Al 0.54490(14) 0.08018(11) 0.49714(8) 0.0247(4) Uani 1 1 d . . . . .
N1 N 0.5679(4) 0.1640(3) 0.4260(2) 0.0218(9) Uani 1 1 d . . . . .
N2 N 0.4102(4) 0.1564(3) 0.48546(19) 0.0196(9) Uani 1 1 d . . . . .
C2 C 0.4090(4) 0.2720(3) 0.3997(2) 0.0200(10) Uani 1 1 d . . . . .
C1 C 0.4619(4) 0.1991(3) 0.4370(2) 0.0209(10) Uani 1 1 d . . . . .
C22 C 0.1902(4) 0.1495(3) 0.4871(2) 0.0208(10) Uani 1 1 d . . . . .
C26 C 0.3072(5) 0.2181(4) 0.5760(2) 0.0244(11) Uani 1 1 d . . . . .
C3 C 0.4165(4) 0.2719(3) 0.3318(2) 0.0221(10) Uani 1 1 d . . . . .
H3 H 0.453693 0.225231 0.310856 0.027 Uiso 1 1 calc R U . . .
C21 C 0.2996(5) 0.1765(3) 0.5149(2) 0.0219(11) Uani 1 1 d . . . . .
C4 C 0.3701(5) 0.3393(4) 0.2951(3) 0.0251(11) Uani 1 1 d . . . . .
H4 H 0.373736 0.338218 0.248894 0.030 Uiso 1 1 calc R U . . .
C13 C 0.8010(5) 0.1978(4) 0.3056(3) 0.0278(12) Uani 1 1 d . . . . .
H13 H 0.836706 0.167338 0.271371 0.033 Uiso 1 1 calc R U . . .
C14 C 0.7094(4) 0.1587(4) 0.3392(2) 0.0226(11) Uani 1 1 d . . . . .
C18 C 0.6750(5) 0.0667(3) 0.3251(3) 0.0243(11) Uani 1 1 d . . . . .
H18 H 0.594844 0.056454 0.343635 0.029 Uiso 1 1 calc R U . . .
C23 C 0.0867(5) 0.1655(3) 0.5215(3) 0.0274(12) Uani 1 1 d . . . . .
H23 H 0.011013 0.148528 0.502905 0.033 Uiso 1 1 calc R U . . .
C6 C 0.3107(5) 0.4084(3) 0.3931(3) 0.0260(11) Uani 1 1 d . . . . .
H6 H 0.274804 0.455717 0.413907 0.031 Uiso 1 1 calc R U . . .
C25 C 0.2008(5) 0.2309(4) 0.6085(3) 0.0284(12) Uani 1 1 d . . . . .
H25 H 0.203952 0.258073 0.650060 0.034 Uiso 1 1 calc R U . . .
C7 C 0.3539(5) 0.3414(3) 0.4296(3) 0.0257(11) Uani 1 1 d . . . . .
H7 H 0.346632 0.341692 0.475629 0.031 Uiso 1 1 calc R U . . .
C10 C 0.7032(5) 0.2863(4) 0.4086(3) 0.0255(11) Uani 1 1 d . . . . .
C5 C 0.3187(5) 0.4081(3) 0.3253(3) 0.0251(11) Uani 1 1 d . . . . .
C9 C 0.6592(4) 0.2052(4) 0.3904(3) 0.0237(11) Uani 1 1 d . . . . .
C11 C 0.7933(5) 0.3226(4) 0.3729(3) 0.0312(13) Uani 1 1 d . . . . .
H11 H 0.822705 0.377958 0.384441 0.037 Uiso 1 1 calc R U . . .
C12 C 0.8412(5) 0.2798(4) 0.3209(3) 0.0297(12) Uani 1 1 d . . . . .
H12 H 0.900791 0.306252 0.296057 0.036 Uiso 1 1 calc R U . . .
C24 C 0.0923(5) 0.2050(4) 0.5815(3) 0.0308(13) Uani 1 1 d . . . . .
H24 H 0.021078 0.214312 0.604157 0.037 Uiso 1 1 calc R U . . .
C30 C 0.4259(6) 0.2467(4) 0.6077(3) 0.0364(14) Uani 1 1 d . . . . .
H30 H 0.486972 0.244857 0.573455 0.044 Uiso 1 1 calc R U . . .
C27 C 0.1777(5) 0.1062(4) 0.4211(3) 0.0303(13) Uani 1 1 d . . . . .
H27 H 0.259638 0.096201 0.404881 0.036 Uiso 1 1 calc R U . . .
C15 C 0.6647(5) 0.3327(4) 0.4698(3) 0.0351(14) Uani 1 1 d . . . . .
H15 H 0.587010 0.307049 0.482458 0.042 Uiso 1 1 calc R U . . .
C8 C 0.2676(6) 0.4803(4) 0.2855(3) 0.0363(14) Uani 1 1 d . . . . .
C28 C 0.1146(5) 0.0197(4) 0.4260(3) 0.0386(15) Uani 1 1 d . . . . .
H28A H 0.159741 -0.017028 0.457034 0.058 Uiso 1 1 calc R U . . .
H28B H 0.109993 -0.007775 0.382968 0.058 Uiso 1 1 calc R U . . .
H28C H 0.033460 0.028520 0.441101 0.058 Uiso 1 1 calc R U . . .
C20 C 0.6646(6) 0.0446(4) 0.2516(3) 0.0374(14) Uani 1 1 d . . . . .
H20A H 0.611550 0.086023 0.228965 0.056 Uiso 1 1 calc R U . . .
H20B H 0.631620 -0.013252 0.245920 0.056 Uiso 1 1 calc R U . . .
H20C H 0.744190 0.047079 0.233390 0.056 Uiso 1 1 calc R U . . .
C29 C 0.1082(6) 0.1638(5) 0.3718(3) 0.0419(16) Uani 1 1 d . . . . .
H29A H 0.029889 0.177971 0.388663 0.063 Uiso 1 1 calc R U . . .
H29B H 0.096835 0.133394 0.330134 0.063 Uiso 1 1 calc R U . . .
H29C H 0.153526 0.216604 0.365174 0.063 Uiso 1 1 calc R U . . .
C19 C 0.7648(6) 0.0067(4) 0.3602(3) 0.0433(17) Uani 1 1 d . . . . .
H19A H 0.843707 0.013783 0.341816 0.065 Uiso 1 1 calc R U . . .
H19B H 0.738202 -0.052764 0.354522 0.065 Uiso 1 1 calc R U . . .
H19C H 0.770197 0.020777 0.406871 0.065 Uiso 1 1 calc R U . . .
C17 C 0.6433(7) 0.4299(5) 0.4578(4) 0.052(2) Uani 1 1 d . . . . .
H17A H 0.719678 0.457859 0.449328 0.078 Uiso 1 1 calc R U . . .
H17B H 0.609388 0.455603 0.496546 0.078 Uiso 1 1 calc R U . . .
H17C H 0.587496 0.437710 0.420084 0.078 Uiso 1 1 calc R U . . .
C31 C 0.4657(7) 0.1836(7) 0.6614(3) 0.064(3) Uani 1 1 d . . . . .
H31A H 0.406182 0.182617 0.695136 0.095 Uiso 1 1 calc R U . . .
H31B H 0.543384 0.201524 0.680882 0.095 Uiso 1 1 calc R U . . .
H31C H 0.473003 0.126098 0.642679 0.095 Uiso 1 1 calc R U . . .
C16 C 0.7566(6) 0.3171(6) 0.5259(3) 0.060(2) Uani 1 1 d . . . . .
H16A H 0.760269 0.255715 0.535954 0.091 Uiso 1 1 calc R U . . .
H16B H 0.733048 0.348814 0.564606 0.091 Uiso 1 1 calc R U . . .
H16C H 0.835589 0.336879 0.513254 0.091 Uiso 1 1 calc R U . . .
C32 C 0.4230(7) 0.3389(6) 0.6341(4) 0.069(3) Uani 1 1 d . . . . .
H32A H 0.390639 0.377395 0.599904 0.104 Uiso 1 1 calc R U . . .
H32B H 0.504381 0.356948 0.647541 0.104 Uiso 1 1 calc R U . . .
H32C H 0.371948 0.341132 0.671773 0.104 Uiso 1 1 calc R U . . .
C46 C 1.0611(11) 0.4410(8) 0.6154(6) 0.040(3) Uani 0.5 1 d D U P A -1
H46A H 1.034691 0.479121 0.649893 0.060 Uiso 0.5 1 calc R U P A -1
H46B H 1.148483 0.435012 0.618999 0.060 Uiso 0.5 1 calc R U P A -1
H46C H 1.023847 0.384537 0.619933 0.060 Uiso 0.5 1 calc R U P A -1
C40 C 1.0246(9) 0.4784(7) 0.5494(6) 0.031(3) Uani 0.5 1 d D U P A -1
C45 C 0.9634(11) 0.5563(7) 0.5457(7) 0.032(3) Uani 0.5 1 d D U P A -1
H45 H 0.946797 0.585552 0.584981 0.038 Uiso 0.5 1 calc R U P A -1
C44 C 0.9263(13) 0.5923(8) 0.4867(7) 0.041(3) Uani 0.5 1 d D U P A -1
H44 H 0.882690 0.644610 0.485268 0.049 Uiso 0.5 1 calc R U P A -1
C43 C 0.9537(12) 0.5505(9) 0.4292(7) 0.043(3) Uani 0.5 1 d D U P A -1
H43 H 0.930211 0.574920 0.388174 0.052 Uiso 0.5 1 calc R U P A -1
C42 C 1.0153(13) 0.4733(9) 0.4316(6) 0.043(3) Uani 0.5 1 d D U P A -1
H42 H 1.034409 0.445271 0.392264 0.052 Uiso 0.5 1 calc R U P A -1
C41 C 1.0493(12) 0.4368(8) 0.4913(6) 0.034(3) Uani 0.5 1 d D U P A -1
H41 H 1.089498 0.383087 0.492624 0.040 Uiso 0.5 1 calc R U P A -1
C39 C 1.1764(13) 0.1712(13) 0.7981(8) 0.053(5) Uani 0.5 1 d D U P B -1
H39A H 1.176739 0.185596 0.844696 0.079 Uiso 0.5 1 calc R U P B -1
H39B H 1.241597 0.201891 0.777738 0.079 Uiso 0.5 1 calc R U P B -1
H39C H 1.187746 0.109328 0.793074 0.079 Uiso 0.5 1 calc R U P B -1
C33 C 1.0579(9) 0.1974(6) 0.7656(4) 0.032(2) Uani 0.5 1 d D U P B -1
C38 C 0.9702(8) 0.1392(7) 0.7467(8) 0.037(3) Uani 0.5 1 d D U P B -1
H38 H 0.983713 0.079732 0.754059 0.044 Uiso 0.5 1 calc R U P B -1
C37 C 0.8629(11) 0.1657(8) 0.7172(8) 0.038(3) Uani 0.5 1 d D U P B -1
H37 H 0.803601 0.124702 0.704189 0.046 Uiso 0.5 1 calc R U P B -1
C36 C 0.8419(9) 0.2525(7) 0.7065(5) 0.034(2) Uani 0.5 1 d D U P B -1
H36 H 0.768375 0.271148 0.686228 0.041 Uiso 0.5 1 calc R U P B -1
C35 C 0.9290(10) 0.3115(7) 0.7256(6) 0.037(3) Uani 0.5 1 d D U P B -1
H35 H 0.915622 0.370967 0.718333 0.045 Uiso 0.5 1 calc R U P B -1
C34 C 1.0353(10) 0.2839(7) 0.7551(6) 0.035(3) Uani 0.5 1 d D U P B -1
H34 H 1.094277 0.324840 0.768580 0.042 Uiso 0.5 1 calc R U P B -1
H H 0.652(6) 0.091(4) 0.547(3) 0.043(19) Uiso 1 1 d . . . . .
HA H 0.449(5) 0.017(3) 0.546(3) 0.018(14) Uiso 1 1 d . . . . .
F1 F 0.2784(4) 0.5559(2) 0.3172(2) 0.0561(12) Uani 1 1 d . . . . .
F2 F 0.1514(4) 0.4704(3) 0.2707(2) 0.0508(10) Uani 1 1 d . . . . .
F3 F 0.3206(4) 0.4909(3) 0.2292(2) 0.0611(13) Uani 1 1 d . . . . .

loop_
_atom_site_aniso_label
_atom_site_aniso_U_11
_atom_site_aniso_U_22
_atom_site_aniso_U_33
_atom_site_aniso_U_23
_atom_site_aniso_U_13
_atom_site_aniso_U_12
Al1 0.0198(7) 0.0335(9) 0.0210(7) 0.0060(7) 0.0017(6) 0.0066(7)
N1 0.017(2) 0.026(2) 0.022(2) 0.0006(18) 0.0039(16) 0.0043(17)
N2 0.019(2) 0.024(2) 0.0159(19) 0.0014(17) 0.0022(16) -0.0026(17)
C2 0.018(2) 0.024(3) 0.018(2) -0.003(2) 0.0024(18) -0.0051(19)
C1 0.017(2) 0.028(3) 0.017(2) -0.001(2) -0.0011(18) 0.000(2)
C22 0.023(2) 0.020(2) 0.020(2) 0.005(2) 0.0034(19) -0.001(2)
C26 0.028(3) 0.029(3) 0.017(2) 0.002(2) 0.005(2) 0.004(2)
C3 0.023(2) 0.023(3) 0.021(2) 0.001(2) 0.004(2) 0.000(2)
C21 0.023(2) 0.024(3) 0.020(2) 0.007(2) 0.006(2) 0.004(2)
C4 0.025(3) 0.028(3) 0.023(3) 0.000(2) 0.001(2) -0.002(2)
C13 0.026(3) 0.034(3) 0.023(3) 0.005(2) 0.009(2) 0.005(2)
C14 0.019(2) 0.029(3) 0.019(2) 0.009(2) 0.0010(19) 0.004(2)
C18 0.032(3) 0.017(2) 0.024(3) 0.000(2) 0.010(2) 0.004(2)
C23 0.024(3) 0.024(3) 0.035(3) 0.003(2) 0.010(2) 0.001(2)
C6 0.031(3) 0.019(3) 0.028(3) -0.002(2) 0.004(2) -0.002(2)
C25 0.038(3) 0.026(3) 0.023(3) 0.003(2) 0.011(2) 0.008(2)
C7 0.031(3) 0.024(3) 0.022(3) -0.002(2) 0.005(2) -0.003(2)
C10 0.020(2) 0.035(3) 0.022(3) -0.004(2) -0.001(2) -0.005(2)
C5 0.032(3) 0.013(2) 0.030(3) 0.003(2) 0.002(2) -0.004(2)
C9 0.015(2) 0.031(3) 0.025(3) 0.009(2) 0.0019(19) 0.003(2)
C11 0.024(3) 0.038(3) 0.032(3) -0.003(3) 0.000(2) -0.006(2)
C12 0.023(3) 0.040(3) 0.026(3) 0.007(2) 0.004(2) -0.007(2)
C24 0.032(3) 0.031(3) 0.031(3) 0.006(2) 0.017(2) 0.012(2)
C30 0.034(3) 0.050(4) 0.025(3) -0.008(3) 0.000(2) 0.004(3)
C27 0.021(3) 0.043(3) 0.026(3) -0.005(3) 0.000(2) 0.003(2)
C15 0.029(3) 0.047(4) 0.030(3) -0.015(3) 0.005(2) -0.016(3)
C8 0.052(4) 0.020(3) 0.037(3) 0.003(3) 0.001(3) 0.008(3)
C28 0.031(3) 0.042(4) 0.043(4) -0.010(3) -0.001(3) 0.003(3)
C20 0.059(4) 0.026(3) 0.028(3) -0.001(2) 0.011(3) 0.002(3)
C29 0.031(3) 0.064(5) 0.031(3) 0.007(3) -0.001(3) -0.001(3)
C19 0.039(3) 0.040(4) 0.052(4) 0.024(3) 0.015(3) 0.016(3)
C17 0.053(4) 0.049(4) 0.057(4) -0.025(4) 0.023(4) -0.023(3)
C31 0.044(4) 0.119(8) 0.027(3) 0.009(4) -0.006(3) 0.025(5)
C16 0.038(4) 0.109(7) 0.034(4) -0.019(4) 0.001(3) -0.023(4)
C32 0.051(5) 0.087(7) 0.068(5) -0.050(5) -0.005(4) -0.007(4)
C46 0.041(7) 0.041(7) 0.039(6) 0.010(6) 0.000(6) 0.007(6)
C40 0.031(6) 0.023(6) 0.039(6) 0.008(5) 0.000(5) 0.002(5)
C45 0.023(6) 0.023(6) 0.049(8) 0.016(6) 0.003(7) -0.002(4)
C44 0.033(7) 0.038(8) 0.051(7) 0.018(6) -0.008(6) -0.004(6)
C43 0.031(7) 0.049(8) 0.050(8) 0.014(6) -0.008(6) -0.021(6)
C42 0.036(8) 0.050(9) 0.044(8) 0.005(6) 0.007(6) -0.019(6)
C41 0.038(8) 0.022(6) 0.041(7) -0.001(6) 0.010(7) -0.016(5)
C39 0.047(8) 0.088(13) 0.024(8) 0.004(8) 0.008(6) 0.017(8)
C33 0.038(5) 0.039(5) 0.020(5) 0.001(4) 0.013(4) 0.006(4)
C38 0.048(8) 0.027(5) 0.037(6) 0.002(6) 0.017(7) 0.002(4)
C37 0.040(7) 0.042(6) 0.034(9) -0.001(6) 0.014(6) -0.013(5)
C36 0.033(6) 0.045(6) 0.024(5) 0.002(5) 0.008(4) 0.001(4)
C35 0.044(7) 0.031(6) 0.037(8) 0.009(5) 0.007(5) -0.001(5)
C34 0.044(8) 0.035(5) 0.025(7) -0.004(6) 0.003(7) 0.000(4)
F1 0.091(3) 0.0160(17) 0.059(3) -0.0009(17) -0.016(2) 0.0053(19)
F2 0.052(2) 0.044(2) 0.054(2) 0.0107(19) -0.0187(19) 0.0093(19)
F3 0.092(3) 0.047(2) 0.047(2) 0.026(2) 0.028(2) 0.016(2)

loop_
_atom_type_symbol
_atom_type_description
_atom_type_scat_dispersion_real
_atom_type_scat_dispersion_imag
_atom_type_scat_source
C C 0.0181 0.0091 'International Tables Vol C Tables 4.2.6.8 and 6.1.1.4'
H H 0.0000 0.0000 'International Tables Vol C Tables 4.2.6.8 and 6.1.1.4'
Al Al 0.2130 0.2455 'International Tables Vol C Tables 4.2.6.8 and 6.1.1.4'
F F 0.0727 0.0534 'International Tables Vol C Tables 4.2.6.8 and 6.1.1.4'
N N 0.0311 0.0180 'International Tables Vol C Tables 4.2.6.8 and 6.1.1.4'

loop_
_exptl_crystal_face_index_h
_exptl_crystal_face_index_k
_exptl_crystal_face_index_l
_exptl_crystal_face_perp_dist
0 4 12 0.0765
-4 -2 11 0.0637
-5 -7 -1 0.0306
6 -4 4 0.0156
-1 -6 -10 0.1070
-4 -8 -4 0.0472
4 8 -4 0.0289
4 8 0 0.0374
-6 4 -4 0.0131

loop_
_geom_angle_atom_site_label_1
_geom_angle_atom_site_label_2
_geom_angle_atom_site_label_3
_geom_angle
_geom_angle_site_symmetry_1
_geom_angle_site_symmetry_3
_geom_angle_publ_flag
N1 Al1 H 107(2) . . ?
N1 Al1 HA 150.8(17) . . ?
N2 Al1 N1 68.12(17) . . ?
N2 Al1 H 126(3) . . ?
N2 Al1 HA 85.8(17) . . ?
H Al1 HA 99(3) . . ?
C1 N1 Al1 90.1(3) . . ?
C1 N1 C9 124.1(4) . . ?
C9 N1 Al1 142.0(3) . . ?
C1 N2 Al1 92.2(3) . . ?
C1 N2 C21 127.4(4) . . ?
C21 N2 Al1 140.0(3) . . ?
C3 C2 C1 118.3(5) . . ?
C3 C2 C7 119.0(5) . . ?
C7 C2 C1 122.7(5) . . ?
N1 C1 N2 109.6(4) . . ?
N1 C1 C2 124.4(4) . . ?
N2 C1 C2 126.0(4) . . ?
C21 C22 C23 118.0(5) . . ?
C21 C22 C27 123.1(4) . . ?
C23 C22 C27 118.9(5) . . ?
C21 C26 C30 122.2(5) . . ?
C25 C26 C21 118.0(5) . . ?
C25 C26 C30 119.8(5) . . ?
C2 C3 H3 119.9 . . ?
C4 C3 C2 120.3(5) . . ?
C4 C3 H3 119.9 . . ?
C22 C21 N2 121.4(5) . . ?
C22 C21 C26 121.4(5) . . ?
C26 C21 N2 117.0(5) . . ?
C3 C4 H4 119.9 . . ?
C5 C4 C3 120.1(5) . . ?
C5 C4 H4 119.9 . . ?
C14 C13 H13 119.1 . . ?
C12 C13 H13 119.1 . . ?
C12 C13 C14 121.8(5) . . ?
C13 C14 C18 120.4(5) . . ?
C13 C14 C9 117.8(5) . . ?
C9 C14 C18 121.6(4) . . ?
C14 C18 H18 107.7 . . ?
C14 C18 C20 113.9(4) . . ?
C14 C18 C19 109.5(5) . . ?
C20 C18 H18 107.7 . . ?
C19 C18 H18 107.7 . . ?
C19 C18 C20 110.0(5) . . ?
C22 C23 H23 119.2 . . ?
C24 C23 C22 121.6(5) . . ?
C24 C23 H23 119.2 . . ?
C7 C6 H6 119.7 . . ?
C7 C6 C5 120.5(5) . . ?
C5 C6 H6 119.7 . . ?
C26 C25 H25 119.4 . . ?
C24 C25 C26 121.2(5) . . ?
C24 C25 H25 119.4 . . ?
C2 C7 H7 119.9 . . ?
C6 C7 C2 120.3(5) . . ?
C6 C7 H7 119.9 . . ?
C9 C10 C15 122.6(5) . . ?
C11 C10 C9 118.8(5) . . ?
C11 C10 C15 118.4(5) . . ?
C4 C5 C6 119.8(5) . . ?
C4 C5 C8 120.0(5) . . ?
C6 C5 C8 120.2(5) . . ?
C14 C9 N1 117.6(5) . . ?
C10 C9 N1 121.2(5) . . ?
C10 C9 C14 121.0(5) . . ?
C10 C11 H11 119.3 . . ?
C12 C11 C10 121.4(6) . . ?
C12 C11 H11 119.3 . . ?
C13 C12 H12 120.5 . . ?
C11 C12 C13 119.1(5) . . ?
C11 C12 H12 120.5 . . ?
C23 C24 H24 120.1 . . ?
C25 C24 C23 119.9(5) . . ?
C25 C24 H24 120.1 . . ?
C26 C30 H30 107.5 . . ?
C26 C30 C31 109.8(6) . . ?
C26 C30 C32 113.2(6) . . ?
C31 C30 H30 107.5 . . ?
C31 C30 C32 111.0(6) . . ?
C32 C30 H30 107.5 . . ?
C22 C27 H27 108.4 . . ?
C22 C27 C28 111.1(5) . . ?
C22 C27 C29 110.6(5) . . ?
C28 C27 H27 108.4 . . ?
C28 C27 C29 109.7(5) . . ?
C29 C27 H27 108.4 . . ?
C10 C15 H15 107.6 . . ?
C10 C15 C17 112.3(5) . . ?
C10 C15 C16 109.8(5) . . ?
C17 C15 H15 107.6 . . ?
C16 C15 H15 107.6 . . ?
C16 C15 C17 111.6(6) . . ?
F1 C8 C5 111.9(5) . . ?
F2 C8 C5 112.6(5) . . ?
F2 C8 F1 106.1(5) . . ?
F2 C8 F3 106.4(5) . . ?
F3 C8 C5 113.3(5) . . ?
F3 C8 F1 105.9(5) . . ?
C27 C28 H28A 109.5 . . ?
C27 C28 H28B 109.5 . . ?
C27 C28 H28C 109.5 . . ?
H28A C28 H28B 109.5 . . ?
H28A C28 H28C 109.5 . . ?
H28B C28 H28C 109.5 . . ?
C18 C20 H20A 109.5 . . ?
C18 C20 H20B 109.5 . . ?
C18 C20 H20C 109.5 . . ?
H20A C20 H20B 109.5 . . ?
H20A C20 H20C 109.5 . . ?
H20B C20 H20C 109.5 . . ?
C27 C29 H29A 109.5 . . ?
C27 C29 H29B 109.5 . . ?
C27 C29 H29C 109.5 . . ?
H29A C29 H29B 109.5 . . ?
H29A C29 H29C 109.5 . . ?
H29B C29 H29C 109.5 . . ?
C18 C19 H19A 109.5 . . ?
C18 C19 H19B 109.5 . . ?
C18 C19 H19C 109.5 . . ?
H19A C19 H19B 109.5 . . ?
H19A C19 H19C 109.5 . . ?
H19B C19 H19C 109.5 . . ?
C15 C17 H17A 109.5 . . ?
C15 C17 H17B 109.5 . . ?
C15 C17 H17C 109.5 . . ?
H17A C17 H17B 109.5 . . ?
H17A C17 H17C 109.5 . . ?
H17B C17 H17C 109.5 . . ?
C30 C31 H31A 109.5 . . ?
C30 C31 H31B 109.5 . . ?
C30 C31 H31C 109.5 . . ?
H31A C31 H31B 109.5 . . ?
H31A C31 H31C 109.5 . . ?
H31B C31 H31C 109.5 . . ?
C15 C16 H16A 109.5 . . ?
C15 C16 H16B 109.5 . . ?
C15 C16 H16C 109.5 . . ?
H16A C16 H16B 109.5 . . ?
H16A C16 H16C 109.5 . . ?
H16B C16 H16C 109.5 . . ?
C30 C32 H32A 109.5 . . ?
C30 C32 H32B 109.5 . . ?
C30 C32 H32C 109.5 . . ?
H32A C32 H32B 109.5 . . ?
H32A C32 H32C 109.5 . . ?
H32B C32 H32C 109.5 . . ?
H46A C46 H46B 109.5 . . ?
H46A C46 H46C 109.5 . . ?
H46B C46 H46C 109.5 . . ?
C40 C46 H46A 109.5 . . ?
C40 C46 H46B 109.5 . . ?
C40 C46 H46C 109.5 . . ?
C45 C40 C46 119.8(10) . . ?
C45 C40 C41 118.3(9) . . ?
C41 C40 C46 121.9(10) . . ?
C40 C45 H45 119.0 . . ?
C44 C45 C40 121.9(10) . . ?
C44 C45 H45 119.0 . . ?
C45 C44 H44 120.6 . . ?
C45 C44 C43 118.9(10) . . ?
C43 C44 H44 120.6 . . ?
C44 C43 H43 119.9 . . ?
C42 C43 C44 120.2(11) . . ?
C42 C43 H43 119.9 . . ?
C43 C42 H42 119.9 . . ?
C43 C42 C41 120.3(11) . . ?
C41 C42 H42 119.9 . . ?
C40 C41 H41 119.8 . . ?
C42 C41 C40 120.4(10) . . ?
C42 C41 H41 119.8 . . ?
H39A C39 H39B 109.5 . . ?
H39A C39 H39C 109.5 . . ?
H39B C39 H39C 109.5 . . ?
C33 C39 H39A 109.5 . . ?
C33 C39 H39B 109.5 . . ?
C33 C39 H39C 109.5 . . ?
C38 C33 C39 123.0(10) . . ?
C38 C33 C34 118.3(9) . . ?
C34 C33 C39 118.7(11) . . ?
C33 C38 H38 119.4 . . ?
C33 C38 C37 121.2(9) . . ?
C37 C38 H38 119.4 . . ?
C38 C37 H37 120.1 . . ?
C38 C37 C36 119.8(10) . . ?
C36 C37 H37 120.1 . . ?
C37 C36 H36 120.3 . . ?
C35 C36 C37 119.5(9) . . ?
C35 C36 H36 120.3 . . ?
C36 C35 H35 120.1 . . ?
C34 C35 C36 119.9(9) . . ?
C34 C35 H35 120.1 . . ?
C33 C34 H34 119.4 . . ?
C35 C34 C33 121.3(9) . . ?
C35 C34 H34 119.4 . . ?

loop_
_geom_bond_atom_site_label_1
_geom_bond_atom_site_label_2
_geom_bond_distance
_geom_bond_site_symmetry_2
_geom_bond_publ_flag
Al1 N1 1.983(5) . ?
Al1 N2 1.924(5) . ?
Al1 H 1.55(7) . ?
Al1 HA 1.79(5) . ?
N1 C1 1.333(6) . ?
N1 C9 1.432(6) . ?
N2 C1 1.346(6) . ?
N2 C21 1.433(6) . ?
C2 C1 1.480(7) . ?
C2 C3 1.397(7) . ?
C2 C7 1.400(7) . ?
C22 C21 1.390(7) . ?
C22 C23 1.402(7) . ?
C22 C27 1.514(7) . ?
C26 C21 1.411(7) . ?
C26 C25 1.403(7) . ?
C26 C30 1.518(8) . ?
C3 H3 0.9500 . ?
C3 C4 1.380(7) . ?
C4 H4 0.9500 . ?
C4 C5 1.378(8) . ?
C13 H13 0.9500 . ?
C13 C14 1.398(7) . ?
C13 C12 1.386(8) . ?
C14 C18 1.510(7) . ?
C14 C9 1.411(7) . ?
C18 H18 1.0000 . ?
C18 C20 1.545(8) . ?
C18 C19 1.528(8) . ?
C23 H23 0.9500 . ?
C23 C24 1.374(8) . ?
C6 H6 0.9500 . ?
C6 C7 1.362(8) . ?
C6 C5 1.396(7) . ?
C25 H25 0.9500 . ?
C25 C24 1.372(9) . ?
C7 H7 0.9500 . ?
C10 C9 1.401(8) . ?
C10 C11 1.391(7) . ?
C10 C15 1.527(8) . ?
C5 C8 1.489(8) . ?
C11 H11 0.9500 . ?
C11 C12 1.385(8) . ?
C12 H12 0.9500 . ?
C24 H24 0.9500 . ?
C30 H30 1.0000 . ?
C30 C31 1.529(10) . ?
C30 C32 1.537(10) . ?
C27 H27 1.0000 . ?
C27 C28 1.527(9) . ?
C27 C29 1.536(8) . ?
C15 H15 1.0000 . ?
C15 C17 1.553(10) . ?
C15 C16 1.529(9) . ?
C8 F1 1.349(7) . ?
C8 F2 1.329(8) . ?
C8 F3 1.332(7) . ?
C28 H28A 0.9800 . ?
C28 H28B 0.9800 . ?
C28 H28C 0.9800 . ?
C20 H20A 0.9800 . ?
C20 H20B 0.9800 . ?
C20 H20C 0.9800 . ?
C29 H29A 0.9800 . ?
C29 H29B 0.9800 . ?
C29 H29C 0.9800 . ?
C19 H19A 0.9800 . ?
C19 H19B 0.9800 . ?
C19 H19C 0.9800 . ?
C17 H17A 0.9800 . ?
C17 H17B 0.9800 . ?
C17 H17C 0.9800 . ?
C31 H31A 0.9800 . ?
C31 H31B 0.9800 . ?
C31 H31C 0.9800 . ?
C16 H16A 0.9800 . ?
C16 H16B 0.9800 . ?
C16 H16C 0.9800 . ?
C32 H32A 0.9800 . ?
C32 H32B 0.9800 . ?
C32 H32C 0.9800 . ?
C46 H46A 0.9800 . ?
C46 H46B 0.9800 . ?
C46 H46C 0.9800 . ?
C46 C40 1.512(12) . ?
C40 C45 1.395(10) . ?
C40 C41 1.395(10) . ?
C45 H45 0.9500 . ?
C45 C44 1.382(10) . ?
C44 H44 0.9500 . ?
C44 C43 1.392(10) . ?
C43 H43 0.9500 . ?
C43 C42 1.386(11) . ?
C42 H42 0.9500 . ?
C42 C41 1.387(10) . ?
C41 H41 0.9500 . ?
C39 H39A 0.9800 . ?
C39 H39B 0.9800 . ?
C39 H39C 0.9800 . ?
C39 C33 1.512(13) . ?
C33 C38 1.379(9) . ?
C33 C34 1.387(10) . ?
C38 H38 0.9500 . ?
C38 C37 1.382(10) . ?
C37 H37 0.9500 . ?
C37 C36 1.389(10) . ?
C36 H36 0.9500 . ?
C36 C35 1.384(10) . ?
C35 H35 0.9500 . ?
C35 C34 1.378(10) . ?
C34 H34 0.9500 . ?

loop_
_geom_torsion_atom_site_label_1
_geom_torsion_atom_site_label_2
_geom_torsion_atom_site_label_3
_geom_torsion_atom_site_label_4
_geom_torsion
_geom_torsion_site_symmetry_1
_geom_torsion_site_symmetry_2
_geom_torsion_site_symmetry_3
_geom_torsion_site_symmetry_4
_geom_torsion_publ_flag
Al1 N1 C1 N2 -1.1(4) . . . . ?
Al1 N1 C1 C2 -179.3(5) . . . . ?
Al1 N1 C9 C14 80.6(7) . . . . ?
Al1 N1 C9 C10 -95.0(7) . . . . ?
Al1 N2 C1 N1 1.1(4) . . . . ?
Al1 N2 C1 C2 179.3(5) . . . . ?
Al1 N2 C21 C22 -104.1(6) . . . . ?
Al1 N2 C21 C26 70.5(7) . . . . ?
C2 C3 C4 C5 1.6(8) . . . . ?
C1 N1 C9 C14 -129.0(5) . . . . ?
C1 N1 C9 C10 55.4(7) . . . . ?
C1 N2 C21 C22 83.9(7) . . . . ?
C1 N2 C21 C26 -101.4(6) . . . . ?
C1 C2 C3 C4 -178.9(5) . . . . ?
C1 C2 C7 C6 177.5(5) . . . . ?
C22 C23 C24 C25 1.0(9) . . . . ?
C26 C25 C24 C23 0.2(9) . . . . ?
C3 C2 C1 N1 43.1(7) . . . . ?
C3 C2 C1 N2 -134.8(5) . . . . ?
C3 C2 C7 C6 -1.3(8) . . . . ?
C3 C4 C5 C6 -1.7(8) . . . . ?
C3 C4 C5 C8 -179.4(5) . . . . ?
C21 N2 C1 N1 176.0(5) . . . . ?
C21 N2 C1 C2 -5.9(8) . . . . ?
C21 C22 C23 C24 -1.2(8) . . . . ?
C21 C22 C27 C28 124.5(5) . . . . ?
C21 C22 C27 C29 -113.3(6) . . . . ?
C21 C26 C25 C24 -1.0(8) . . . . ?
C21 C26 C30 C31 -102.1(6) . . . . ?
C21 C26 C30 C32 133.2(6) . . . . ?
C4 C5 C8 F1 -147.9(5) . . . . ?
C4 C5 C8 F2 92.7(7) . . . . ?
C4 C5 C8 F3 -28.2(8) . . . . ?
C13 C14 C18 C20 -44.3(7) . . . . ?
C13 C14 C18 C19 79.3(6) . . . . ?
C13 C14 C9 N1 -178.2(5) . . . . ?
C13 C14 C9 C10 -2.6(7) . . . . ?
C14 C13 C12 C11 3.1(9) . . . . ?
C18 C14 C9 N1 -4.1(7) . . . . ?
C18 C14 C9 C10 171.5(5) . . . . ?
C23 C22 C21 N2 174.8(5) . . . . ?
C23 C22 C21 C26 0.4(8) . . . . ?
C23 C22 C27 C28 -57.1(7) . . . . ?
C23 C22 C27 C29 65.0(7) . . . . ?
C6 C5 C8 F1 34.5(8) . . . . ?
C6 C5 C8 F2 -85.0(7) . . . . ?
C6 C5 C8 F3 154.2(5) . . . . ?
C25 C26 C21 N2 -174.0(5) . . . . ?
C25 C26 C21 C22 0.7(8) . . . . ?
C25 C26 C30 C31 76.2(7) . . . . ?
C25 C26 C30 C32 -48.5(8) . . . . ?
C7 C2 C1 N1 -135.8(5) . . . . ?
C7 C2 C1 N2 46.4(8) . . . . ?
C7 C2 C3 C4 0.0(8) . . . . ?
C7 C6 C5 C4 0.3(8) . . . . ?
C7 C6 C5 C8 178.0(5) . . . . ?
C10 C11 C12 C13 -2.2(9) . . . . ?
C5 C6 C7 C2 1.2(8) . . . . ?
C9 N1 C1 N2 -163.4(5) . . . . ?
C9 N1 C1 C2 18.4(8) . . . . ?
C9 C14 C18 C20 141.8(5) . . . . ?
C9 C14 C18 C19 -94.5(6) . . . . ?
C9 C10 C11 C12 -1.0(9) . . . . ?
C9 C10 C15 C17 -138.7(6) . . . . ?
C9 C10 C15 C16 96.5(7) . . . . ?
C11 C10 C9 N1 178.9(5) . . . . ?
C11 C10 C9 C14 3.4(8) . . . . ?
C11 C10 C15 C17 47.3(7) . . . . ?
C11 C10 C15 C16 -77.5(7) . . . . ?
C12 C13 C14 C18 -174.9(5) . . . . ?
C12 C13 C14 C9 -0.8(8) . . . . ?
C30 C26 C21 N2 4.3(8) . . . . ?
C30 C26 C21 C22 179.0(5) . . . . ?
C30 C26 C25 C24 -179.3(5) . . . . ?
C27 C22 C21 N2 -6.8(8) . . . . ?
C27 C22 C21 C26 178.7(5) . . . . ?
C27 C22 C23 C24 -179.6(5) . . . . ?
C15 C10 C9 N1 4.9(8) . . . . ?
C15 C10 C9 C14 -170.5(5) . . . . ?
C15 C10 C11 C12 173.2(6) . . . . ?
C46 C40 C45 C44 -178.8(11) . . . . ?
C46 C40 C41 C42 -179.5(11) . . . . ?
C40 C45 C44 C43 -2(2) . . . . ?
C45 C40 C41 C42 1.2(17) . . . . ?
C45 C44 C43 C42 1(2) . . . . ?
C44 C43 C42 C41 0(2) . . . . ?
C43 C42 C41 C40 -2(2) . . . . ?
C41 C40 C45 C44 0.6(17) . . . . ?
C39 C33 C38 C37 179.9(16) . . . . ?
C39 C33 C34 C35 179.8(11) . . . . ?
C33 C38 C37 C36 0(2) . . . . ?
C38 C33 C34 C35 -1.1(17) . . . . ?
C38 C37 C36 C35 0(2) . . . . ?
C37 C36 C35 C34 -0.2(19) . . . . ?
C36 C35 C34 C33 0.8(19) . . . . ?
C34 C33 C38 C37 1(2) . . . . ?

loop_
_exptl_oxdiff_crystal_face_indexfrac_h
_exptl_oxdiff_crystal_face_indexfrac_k
_exptl_oxdiff_crystal_face_indexfrac_l
_exptl_oxdiff_crystal_face_x
_exptl_oxdiff_crystal_face_y
_exptl_oxdiff_crystal_face_z
-0.2771 3.8194 12.3129 -0.0817 -0.3239 0.9426
-4.2050 -2.1919 10.7682 -0.2161 -0.8994 0.3799
-4.9988 -7.2682 -0.8469 -0.1776 -0.7580 -0.6276
6.3883 -3.7071 3.5143 0.9711 0.0770 0.2259
-0.8452 -6.1978 -10.3188 0.1110 0.0136 -0.9937
-3.6624 -8.1350 -3.8787 -0.0181 -0.5837 -0.8118
4.3606 7.6878 -3.6332 0.0245 0.9327 0.3597
4.1751 8.2617 0.2420 0.0221 0.7858 0.6180
-6.3971 3.5332 -3.7298 -0.9654 -0.0788 -0.2488
